data_7059921
loop_
_publ_author_name
'Grguri\'c, Toni'
'Cetina, Mario'
'Petroselli, Manuel'
'Bacchiocchi, Corrado'
'Dzoli\'c, Zoran'
'Cametti, Massimo'

_publ_section_title
;
 Anion binding with biphenyl-bis-urea derivatives: solution and
 solid-state studies
;
_journal_issue 38
_journal_name_full 'New Journal of Chemistry'
_journal_page_first 16294
_journal_page_last 16301
_journal_paper_doi 10.1039/D0NJ03670F
_journal_volume 44
_journal_year 2020
_chemical_formula_moiety '2(C26 H20 N6 O6), 2(C16 H36 N), H O4 P'
_chemical_formula_sum 'C84 H113 N14 O16 P'
_chemical_formula_weight 1605.85
_space_group_IT_number 2
_space_group_name_Hall '-P 1'
_space_group_name_H-M_alt 'P -1'
_symmetry_cell_setting triclinic
_symmetry_Int_Tables_number 2
_symmetry_space_group_name_Hall '-P 1'
_symmetry_space_group_name_H-M 'P -1'
_atom_sites_solution_hydrogens geom
_atom_sites_solution_primary dual
_atom_sites_solution_secondary difmap
_audit_creation_date 2020-04-18T18:56:06-00:00
_audit_creation_method 'WinGX routine CIF_UPDATE'
_audit_update_record
;
2020-07-09 deposited with the CCDC.	2020-08-18 downloaded from the CCDC.
;
_cell_angle_alpha 81.787(4)
_cell_angle_beta 83.628(4)
_cell_angle_gamma 70.879(5)
_cell_formula_units_Z 2
_cell_length_a 13.8036(8)
_cell_length_b 18.2461(10)
_cell_length_c 18.3745(9)
_cell_measurement_reflns_used 6008
_cell_measurement_temperature 295(1)
_cell_measurement_theta_max 29.5660
_cell_measurement_theta_min 4.4380
_cell_volume 4317.5(4)
_computing_cell_refinement 'CrysAlisPro 1.171.40.53 (Rigaku OD, 2019)'
_computing_data_collection 'CrysAlisPro 1.171.40.53 (Rigaku OD, 2019)'
_computing_data_reduction 'CrysAlisPro 1.171.40.53 (Rigaku OD, 2019)'
_computing_molecular_graphics 'Mercury (Macrae et al., 2006)'
_computing_publication_material 'OLEX2 (Dolomanov et al., 2009) & WinGX (Farrugia, 2012)'
_computing_structure_refinement 'ShelXL 2018/3 (Sheldrick, 2015)'
_computing_structure_solution 'SHELXT (Sheldrick, 2018)'
_diffrn_ambient_temperature 295(1)
_diffrn_detector_area_resol_mean 16.3426
_diffrn_measured_fraction_theta_full 0.995
_diffrn_measured_fraction_theta_max 0.995
_diffrn_measurement_device_type 'Xcalibur, Sapphire3'
_diffrn_measurement_method '\w scans'
_diffrn_radiation_monochromator graphite
_diffrn_radiation_probe x-ray
_diffrn_radiation_type MoK\a
_diffrn_radiation_wavelength 0.71073
_diffrn_reflns_av_R_equivalents 0.0394
_diffrn_reflns_av_unetI/netI 0.0755
_diffrn_reflns_Laue_measured_fraction_full 0.995
_diffrn_reflns_Laue_measured_fraction_max 0.995
_diffrn_reflns_limit_h_max 16
_diffrn_reflns_limit_h_min -17
_diffrn_reflns_limit_k_max 22
_diffrn_reflns_limit_k_min -22
_diffrn_reflns_limit_l_max 22
_diffrn_reflns_limit_l_min -22
_diffrn_reflns_number 39563
_diffrn_reflns_point_group_measured_fraction_full 0.995
_diffrn_reflns_point_group_measured_fraction_max 0.995
_diffrn_reflns_theta_full 25.242
_diffrn_reflns_theta_max 25.999
_diffrn_reflns_theta_min 4.211
_diffrn_source 'fine-focus sealed X-ray tube'
_exptl_absorpt_coefficient_mu 0.104
_exptl_absorpt_correction_T_max 1.00000
_exptl_absorpt_correction_T_min 0.77868
_exptl_absorpt_correction_type multi-scan
_exptl_absorpt_process_details
;
        CrysAlisPro 1.171.40.53 (Rigaku Oxford Diffraction, 2019)
        Empirical absorption correction using spherical harmonics,
 implemented in SCALE3 ABSPACK scaling algorithm.
;
_exptl_crystal_colour yellow
_exptl_crystal_density_diffrn 1.235
_exptl_crystal_description irregular
_exptl_crystal_F_000 1716
_exptl_crystal_recrystallization_method 'Re-crystallisation from solvent: N,N-dimethylformamide'
_exptl_crystal_size_max 0.656
_exptl_crystal_size_mid 0.364
_exptl_crystal_size_min 0.240
_refine_diff_density_max 1.052
_refine_diff_density_min -1.122
_refine_diff_density_rms 0.060
_refine_ls_extinction_method none
_refine_ls_goodness_of_fit_ref 1.023
_refine_ls_hydrogen_treatment constr
_refine_ls_matrix_type full
_refine_ls_number_parameters 1071
_refine_ls_number_reflns 16919
_refine_ls_number_restraints 71
_refine_ls_restrained_S_all 1.085
_refine_ls_R_factor_all 0.1649
_refine_ls_R_factor_gt 0.0915
_refine_ls_shift/su_max 0.001
_refine_ls_shift/su_mean 0
_refine_ls_structure_factor_coef Fsqd
_refine_ls_weighting_details 'w=1/[\s^2^(Fo^2^)+(0.1755P)^2^+0.9712P] where P=(Fo^2^+2Fc^2^)/3'
_refine_ls_weighting_scheme calc
_refine_ls_wR_factor_gt 0.2562
_refine_ls_wR_factor_ref 0.3163
_reflns_Friedel_coverage 0
_reflns_number_gt 8741
_reflns_number_total 16919
_reflns_threshold_expression 'I > 2\s(I)'
_cod_data_source_file d0nj03670f2.cif
_cod_data_source_block (2)2-(TBA)2HPO4
_cod_depositor_comments 'Adding full bibliography for 7059910--7059921.cif.'
_cod_database_code 7059921
_shelx_shelxl_version_number 2018/3

loop_
_symmetry_equiv_pos_as_xyz
'x, y, z'
'-x, -y, -z'

loop_
_atom_site_label
_atom_site_type_symbol
_atom_site_fract_x
_atom_site_fract_y
_atom_site_fract_z
_atom_site_U_iso_or_equiv
_atom_site_adp_type
_atom_site_occupancy
_atom_site_site_symmetry_order
_atom_site_calc_flag
_atom_site_refinement_flags_posn
_atom_site_refinement_flags_adp
_atom_site_refinement_flags_occupancy
_atom_site_disorder_assembly
_atom_site_disorder_group
O1A O -0.5090(2) 0.60340(16) 0.3817(2) 0.0810(10) Uani 1 1 d . . . . .
O2A O 0.3159(2) 0.57116(19) 0.19370(18) 0.0752(9) Uani 1 1 d . . . . .
O3A O -1.0583(3) 0.6152(3) 0.4552(3) 0.1273(17) Uani 1 1 d . . . . .
O4A O -1.0372(3) 0.7040(3) 0.3701(3) 0.141(2) Uani 1 1 d . . . . .
O5A O 0.8593(4) 0.5711(4) 0.1069(3) 0.150(2) Uani 1 1 d . . . . .
O6A O 0.7450(4) 0.6721(3) 0.0604(3) 0.1320(17) Uani 1 1 d . . . . .
N1A N -0.5777(3) 0.50419(19) 0.4111(2) 0.0590(9) Uani 1 1 d . . . . .
H1A H -0.560637 0.454765 0.424497 0.071 Uiso 1 1 calc R . . . .
N2A N -0.4068(2) 0.47660(18) 0.38221(19) 0.0563(9) Uani 1 1 d . . . . .
H2A H -0.410087 0.429834 0.38794 0.068 Uiso 1 1 calc R . . . .
N3A N 0.3181(2) 0.4553(2) 0.25961(19) 0.0592(9) Uani 1 1 d . . . . .
H3A H 0.359522 0.410586 0.275233 0.071 Uiso 1 1 calc R . . . .
N4A N 0.4687(3) 0.4774(2) 0.22063(19) 0.0624(9) Uani 1 1 d . . . . .
H4A H 0.493899 0.430919 0.242172 0.075 Uiso 1 1 calc R . . . .
N5A N -1.0042(3) 0.6472(3) 0.4136(3) 0.0941(14) Uani 1 1 d . . . . .
N6A N 0.7711(5) 0.6077(4) 0.0969(3) 0.1052(16) Uani 1 1 d . . . . .
C1A C -0.6825(3) 0.5438(2) 0.4128(2) 0.0541(10) Uani 1 1 d . . . . .
C2A C -0.7245(3) 0.6158(3) 0.3729(3) 0.0683(12) Uani 1 1 d . . . . .
H2AA H -0.681663 0.641561 0.346042 0.082 Uiso 1 1 calc R . . . .
C3A C -0.8297(4) 0.6492(3) 0.3729(3) 0.0741(13) Uani 1 1 d . . . . .
H3AA H -0.858492 0.696344 0.344445 0.089 Uiso 1 1 calc R . . . .
C4A C -0.8915(3) 0.6115(3) 0.4160(3) 0.0690(12) Uani 1 1 d . . . . .
C5A C -0.8526(4) 0.5420(3) 0.4567(3) 0.0683(12) Uani 1 1 d . . . . .
H5A H -0.895755 0.517545 0.485048 0.082 Uiso 1 1 calc R . . . .
C6A C -0.7475(3) 0.5084(3) 0.4550(2) 0.0638(11) Uani 1 1 d . . . . .
H6A H -0.719577 0.460782 0.482922 0.077 Uiso 1 1 calc R . . . .
C7A C -0.4978(3) 0.5335(2) 0.3909(2) 0.0558(10) Uani 1 1 d . . . . .
C8A C -0.3087(3) 0.4826(2) 0.3654(2) 0.0507(9) Uani 1 1 d . . . . .
C9A C -0.2848(3) 0.5512(2) 0.3491(3) 0.0615(11) Uani 1 1 d . . . . .
H9A H -0.336834 0.598932 0.348827 0.074 Uiso 1 1 calc R . . . .
C10A C -0.1838(3) 0.5489(2) 0.3330(3) 0.0609(11) Uani 1 1 d . . . . .
H10A H -0.16931 0.595718 0.321532 0.073 Uiso 1 1 calc R . . . .
C11A C -0.1036(3) 0.4795(2) 0.3335(2) 0.0567(10) Uani 1 1 d . . . . .
C12A C -0.1294(3) 0.4123(3) 0.3497(3) 0.0689(12) Uani 1 1 d . . . . .
H12A H -0.077321 0.364555 0.349976 0.083 Uiso 1 1 calc R . . . .
C13A C -0.2286(3) 0.4128(2) 0.3654(3) 0.0678(12) Uani 1 1 d . . . . .
H13A H -0.242573 0.365777 0.376328 0.081 Uiso 1 1 calc R . . . .
C14A C 0.0058(3) 0.4763(2) 0.3144(2) 0.0570(10) Uani 1 1 d . . . . .
C15A C 0.0864(3) 0.4151(2) 0.3445(3) 0.0649(12) Uani 1 1 d . . . . .
H15A H 0.071432 0.376416 0.378013 0.078 Uiso 1 1 calc R . . . .
C16A C 0.1867(3) 0.4103(2) 0.3262(3) 0.0621(11) Uani 1 1 d . . . . .
H16A H 0.238336 0.368793 0.347977 0.074 Uiso 1 1 calc R . . . .
C17A C 0.2128(3) 0.4656(2) 0.2762(2) 0.0528(10) Uani 1 1 d . . . . .
C18A C 0.1341(3) 0.5287(3) 0.2471(3) 0.0684(12) Uani 1 1 d . . . . .
H18A H 0.149179 0.568319 0.214882 0.082 Uiso 1 1 calc R . . . .
C19A C 0.0329(3) 0.5322(3) 0.2666(3) 0.0670(12) Uani 1 1 d . . . . .
H19A H -0.019067 0.574568 0.246176 0.08 Uiso 1 1 calc R . . . .
C20A C 0.3621(3) 0.5066(3) 0.2224(2) 0.0573(10) Uani 1 1 d . . . . .
C21A C 0.5389(3) 0.5131(3) 0.1890(2) 0.0598(11) Uani 1 1 d . . . . .
C22A C 0.5139(4) 0.5897(3) 0.1540(3) 0.0768(14) Uani 1 1 d . . . . .
H22A H 0.44543 0.620593 0.151721 0.092 Uiso 1 1 calc R . . . .
C23A C 0.5905(4) 0.6188(3) 0.1231(3) 0.0827(15) Uani 1 1 d . . . . .
H23A H 0.573609 0.668961 0.098241 0.099 Uiso 1 1 calc R . . . .
C24A C 0.6909(4) 0.5755(3) 0.1283(3) 0.0775(14) Uani 1 1 d . . . . .
C25A C 0.7181(4) 0.5011(3) 0.1645(3) 0.0795(14) Uani 1 1 d . . . . .
H25A H 0.786897 0.472219 0.169232 0.095 Uiso 1 1 calc R . . . .
C26A C 0.6429(4) 0.4706(3) 0.1933(3) 0.0704(12) Uani 1 1 d . . . . .
H26A H 0.661276 0.419716 0.216555 0.085 Uiso 1 1 calc R . . . .
O1B O -0.2436(2) 0.1344(3) 0.1108(2) 0.0903(11) Uani 1 1 d . . . . .
O2B O 0.5647(2) -0.01619(17) 0.2949(2) 0.0788(10) Uani 1 1 d . . . . .
O3B O -0.7779(3) 0.1566(3) 0.0492(2) 0.1083(14) Uani 1 1 d . . . . .
O4B O -0.6610(4) 0.0603(4) 0.0083(4) 0.162(2) Uani 1 1 d . U . . .
O5B O 1.1255(3) -0.0579(2) 0.3117(3) 0.1031(13) Uani 1 1 d . . . . .
O6B O 1.0976(3) -0.1601(3) 0.2868(2) 0.1031(13) Uani 1 1 d . . . . .
N1B N -0.3955(3) 0.2040(2) 0.16550(19) 0.0654(10) Uani 1 1 d . . . . .
H1B H -0.422003 0.237813 0.196217 0.078 Uiso 1 1 calc R . . . .
N2B N -0.2465(2) 0.2088(2) 0.20075(19) 0.0611(9) Uani 1 1 d . . . . .
H2B H -0.287586 0.243581 0.226514 0.073 Uiso 1 1 calc R . . . .
N3B N 0.4756(2) 0.11070(18) 0.30968(19) 0.0549(8) Uani 1 1 d . . . . .
H3B H 0.482426 0.151073 0.324907 0.066 Uiso 1 1 calc R . . . .
N4B N 0.6457(2) 0.06546(19) 0.3254(2) 0.0586(9) Uani 1 1 d . . . . .
H4B H 0.63205 0.110738 0.339931 0.07 Uiso 1 1 calc R . . . .
N5B N -0.6885(4) 0.1177(4) 0.0406(3) 0.0930(14) Uani 1 1 d . . . . .
N6B N 1.0681(3) -0.0937(3) 0.3034(2) 0.0771(12) Uani 1 1 d . . . . .
C1B C -0.4646(3) 0.1817(3) 0.1304(2) 0.0621(11) Uani 1 1 d . . . . .
C2B C -0.5664(3) 0.2281(3) 0.1331(3) 0.0724(13) Uani 1 1 d . . . . .
H2BA H -0.585365 0.273849 0.155375 0.087 Uiso 1 1 calc R . . . .
C3B C -0.6400(4) 0.2081(3) 0.1037(3) 0.0774(14) Uani 1 1 d . . . . .
H3BA H -0.708275 0.239636 0.106279 0.093 Uiso 1 1 calc R . . . .
C4B C -0.6112(4) 0.1411(3) 0.0705(3) 0.0730(13) Uani 1 1 d . . . . .
C5B C -0.5113(4) 0.0940(4) 0.0668(3) 0.0902(16) Uani 1 1 d . . . . .
H5B H -0.492968 0.048777 0.043745 0.108 Uiso 1 1 calc R . . . .
C6B C -0.4375(4) 0.1137(3) 0.0976(3) 0.0822(15) Uani 1 1 d . . . . .
H6B H -0.369626 0.081172 0.096119 0.099 Uiso 1 1 calc R . . . .
C7B C -0.2907(3) 0.1779(3) 0.1565(2) 0.0600(11) Uani 1 1 d . . . . .
C8B C -0.1409(3) 0.1906(2) 0.2097(2) 0.0528(10) Uani 1 1 d . . . . .
C9B C -0.1159(3) 0.2296(3) 0.2605(3) 0.0682(12) Uani 1 1 d . . . . .
H9B H -0.167424 0.267125 0.284471 0.082 Uiso 1 1 calc R . . . .
C10B C -0.0137(3) 0.2128(3) 0.2756(3) 0.0699(12) Uani 1 1 d . . . . .
H10B H 0.001397 0.237167 0.312011 0.084 Uiso 1 1 calc R . . . .
C11B C 0.0658(3) 0.1612(2) 0.2384(2) 0.0531(10) Uani 1 1 d . . . . .
C12B C 0.0393(3) 0.1233(2) 0.1880(2) 0.0558(10) Uani 1 1 d . . . . .
H12B H 0.091149 0.086912 0.163081 0.067 Uiso 1 1 calc R . . . .
C13B C -0.0630(3) 0.1376(3) 0.1730(2) 0.0568(10) Uani 1 1 d . . . . .
H13B H -0.078225 0.111254 0.138234 0.068 Uiso 1 1 calc R . . . .
C14B C 0.1745(3) 0.1465(2) 0.2543(2) 0.0526(10) Uani 1 1 d . . . . .
C15B C 0.2514(3) 0.0767(2) 0.2440(2) 0.0564(10) Uani 1 1 d . . . . .
H15B H 0.234776 0.037799 0.225561 0.068 Uiso 1 1 calc R . . . .
C16B C 0.3513(3) 0.0628(2) 0.2601(2) 0.0538(10) Uani 1 1 d . . . . .
H16B H 0.401351 0.016009 0.250812 0.065 Uiso 1 1 calc R . . . .
C17B C 0.3768(3) 0.1189(2) 0.2901(2) 0.0513(9) Uani 1 1 d . . . . .
C18B C 0.3013(3) 0.1892(2) 0.2999(3) 0.0612(11) Uani 1 1 d . . . . .
H18B H 0.317458 0.228105 0.318668 0.073 Uiso 1 1 calc R . . . .
C19B C 0.2036(3) 0.2018(2) 0.2823(3) 0.0643(11) Uani 1 1 d . . . . .
H19B H 0.154405 0.249624 0.289427 0.077 Uiso 1 1 calc R . . . .
C20B C 0.5623(3) 0.0475(2) 0.3079(2) 0.0551(10) Uani 1 1 d . . . . .
C21B C 0.7486(3) 0.0209(2) 0.3228(2) 0.0539(10) Uani 1 1 d . . . . .
C22B C 0.8173(3) 0.0568(2) 0.3374(2) 0.0563(10) Uani 1 1 d . . . . .
H22B H 0.792538 0.107327 0.350782 0.068 Uiso 1 1 calc R . . . .
C23B C 0.9215(3) 0.0192(3) 0.3326(2) 0.0621(11) Uani 1 1 d . . . . .
H23B H 0.967145 0.043906 0.342159 0.074 Uiso 1 1 calc R . . . .
C24B C 0.9566(3) -0.0552(3) 0.3135(2) 0.0631(12) Uani 1 1 d . . . . .
C25B C 0.8897(4) -0.0931(3) 0.3020(3) 0.0805(14) Uani 1 1 d . . . . .
H25B H 0.914906 -0.144473 0.29109 0.097 Uiso 1 1 calc R . . . .
C26B C 0.7862(4) -0.0558(3) 0.3065(3) 0.0780(14) Uani 1 1 d . . . . .
H26B H 0.741032 -0.081721 0.298644 0.094 Uiso 1 1 calc R . . . .
N7A N 0.3990(3) 0.81363(19) 0.41150(19) 0.0588(9) Uani 1 1 d . . . . .
C27A C 0.3865(4) 0.7934(3) 0.3359(3) 0.0697(12) Uani 1 1 d . . . . .
H27A H 0.42274 0.738263 0.33399 0.084 Uiso 1 1 calc R . . . .
H27B H 0.314192 0.801183 0.332259 0.084 Uiso 1 1 calc R . . . .
C28A C 0.4230(5) 0.8375(3) 0.2689(3) 0.0963(17) Uani 1 1 d D . . . .
H28A H 0.494529 0.832444 0.272423 0.116 Uiso 1 1 calc R . . . .
H28B H 0.383416 0.892433 0.267368 0.116 Uiso 1 1 calc R . . . .
C29A C 0.4121(6) 0.8076(4) 0.1989(3) 0.124(2) Uani 1 1 d D . . . .
H29A H 0.452426 0.752784 0.200308 0.148 Uiso 1 1 calc R . . . .
H29B H 0.340666 0.811769 0.195981 0.148 Uiso 1 1 calc R . . . .
C30A C 0.4467(7) 0.8519(5) 0.1314(4) 0.158(3) Uani 1 1 d D . . . .
H30A H 0.446397 0.827199 0.088775 0.237 Uiso 1 1 calc GR . . . .
H30B H 0.515006 0.852402 0.136378 0.237 Uiso 1 1 calc GR . . . .
H30C H 0.400846 0.904588 0.126055 0.237 Uiso 1 1 calc GR . . . .
C31A C 0.3293(3) 0.7804(3) 0.4657(3) 0.0665(12) Uani 1 1 d . . . . .
H31A H 0.34617 0.725435 0.460411 0.08 Uiso 1 1 calc R . . . .
H31B H 0.344384 0.784123 0.51513 0.08 Uiso 1 1 calc R . . . .
C32A C 0.2157(4) 0.8182(3) 0.4589(3) 0.0806(15) Uani 1 1 d D . . . .
H32A H 0.198638 0.813618 0.410277 0.097 Uiso 1 1 calc R . . . .
H32B H 0.19713 0.873318 0.464376 0.097 Uiso 1 1 calc R . . . .
C33A C 0.1545(4) 0.7798(4) 0.5175(3) 0.0937(17) Uani 1 1 d D . . . .
H33A H 0.173749 0.72463 0.512081 0.112 Uiso 1 1 calc R . . . .
H33B H 0.171742 0.784555 0.565983 0.112 Uiso 1 1 calc R . . . .
C34A C 0.0398(5) 0.8165(6) 0.5116(4) 0.155(4) Uani 1 1 d . . . . .
H34A H 0.021878 0.809126 0.464757 0.233 Uiso 1 1 calc GR . . . .
H34B H 0.020699 0.871365 0.515781 0.233 Uiso 1 1 calc GR . . . .
H34C H 0.004055 0.792375 0.550425 0.233 Uiso 1 1 calc GR . . . .
C35A C 0.5061(3) 0.7706(3) 0.4373(3) 0.0720(13) Uani 1 1 d D . . . .
H35A H 0.505363 0.777293 0.488794 0.086 Uiso 1 1 calc R . . . .
H35B H 0.52031 0.715389 0.434424 0.086 Uiso 1 1 calc R . . . .
C36A C 0.5928(4) 0.7944(5) 0.3966(4) 0.121(3) Uani 1 1 d D . . . .
H36A H 0.581038 0.849197 0.400184 0.145 Uiso 1 1 calc R . . . .
H36B H 0.594974 0.787904 0.344876 0.145 Uiso 1 1 calc R . . . .
C37A C 0.6959(4) 0.7463(4) 0.4270(3) 0.106(2) Uani 1 1 d D . . . .
H37A H 0.706058 0.691412 0.425003 0.127 Uiso 1 1 calc R . . . .
H37B H 0.750361 0.759768 0.395713 0.127 Uiso 1 1 calc R . . . .
C38A C 0.7046(5) 0.7586(5) 0.5057(4) 0.139(3) Uani 1 1 d D . . . .
H38A H 0.694719 0.812738 0.50825 0.208 Uiso 1 1 calc GR . . . .
H38B H 0.771559 0.727782 0.521117 0.208 Uiso 1 1 calc GR . . . .
H38C H 0.653149 0.742888 0.53752 0.208 Uiso 1 1 calc GR . . . .
C39A C 0.3713(4) 0.9006(2) 0.4107(2) 0.0656(11) Uani 1 1 d D . . . .
H39A H 0.303428 0.925021 0.392553 0.079 Uiso 1 1 calc R . . . .
H39B H 0.419423 0.918713 0.376275 0.079 Uiso 1 1 calc R . . . .
C40A C 0.3716(4) 0.9280(3) 0.4853(3) 0.0755(13) Uani 1 1 d D . . . .
H40A H 0.325728 0.908494 0.520735 0.091 Uiso 1 1 calc R . . . .
H40B H 0.440265 0.906614 0.502578 0.091 Uiso 1 1 calc R . . . .
C41A C 0.3377(4) 1.0162(3) 0.4804(3) 0.0841(15) Uani 1 1 d . . . . .
H41A H 0.35067 1.030975 0.526203 0.101 Uiso 1 1 calc R . . . .
H41B H 0.379201 1.035514 0.44114 0.101 Uiso 1 1 calc R . . . .
C42A C 0.2274(5) 1.0546(3) 0.4665(4) 0.1031(19) Uani 1 1 d . . . . .
H42A H 0.21528 1.045134 0.418821 0.155 Uiso 1 1 calc GR . . . .
H42B H 0.20985 1.109842 0.468246 0.155 Uiso 1 1 calc GR . . . .
H42C H 0.185714 1.033752 0.503587 0.155 Uiso 1 1 calc GR . . . .
N7B N 0.0755(3) 0.7222(2) 0.0409(2) 0.0725(11) Uani 1 1 d . . . . .
C27B C 0.0282(4) 0.7201(3) -0.0287(3) 0.0765(14) Uani 1 1 d D . . . .
H27C H -0.035717 0.763076 -0.032095 0.092 Uiso 1 1 calc R . . . .
H27D H 0.07395 0.729318 -0.070418 0.092 Uiso 1 1 calc R . . . .
C28B C 0.0060(4) 0.6462(3) -0.0356(3) 0.0898(16) Uani 1 1 d D . . . .
H28C H -0.037803 0.634776 0.006526 0.108 Uiso 1 1 calc R . . . .
H28D H 0.069713 0.603002 -0.036488 0.108 Uiso 1 1 calc R . . . .
C29B C -0.0469(6) 0.6555(4) -0.1061(4) 0.118(2) Uani 1 1 d D . . . .
H29C H -0.10287 0.704523 -0.108638 0.142 Uiso 1 1 calc R . . . .
H29D H 0.001761 0.658797 -0.147738 0.142 Uiso 1 1 calc R . . . .
C30B C -0.0895(7) 0.5904(5) -0.1132(5) 0.160(3) Uani 1 1 d D . . . .
H30D H -0.119088 0.599535 -0.159816 0.239 Uiso 1 1 calc GR . . . .
H30E H -0.141257 0.588834 -0.074083 0.239 Uiso 1 1 calc GR . . . .
H30F H -0.034951 0.541417 -0.110165 0.239 Uiso 1 1 calc GR . . . .
C31B C 0.0071(4) 0.7088(3) 0.1094(3) 0.0802(15) Uani 1 1 d . . . . .
H31C H 0.001064 0.657048 0.111295 0.096 Uiso 1 1 calc R . . . .
H31D H 0.041337 0.709399 0.152563 0.096 Uiso 1 1 calc R . . . .
C32B C -0.0979(4) 0.7659(4) 0.1142(3) 0.0928(17) Uani 1 1 d D . . . .
H32C H -0.134056 0.76491 0.072135 0.111 Uiso 1 1 calc R . . . .
H32D H -0.093317 0.818032 0.112618 0.111 Uiso 1 1 calc R . . . .
C33B C -0.1578(4) 0.7469(5) 0.1851(3) 0.111(2) Uani 1 1 d D . . . .
H33C H -0.158701 0.693688 0.187901 0.133 Uiso 1 1 calc R . . . .
H33D H -0.123517 0.750831 0.227007 0.133 Uiso 1 1 calc R . . . .
C34B C -0.2675(5) 0.8022(6) 0.1886(5) 0.153(3) Uani 1 1 d D . . . .
H34D H -0.306385 0.78959 0.154797 0.229 Uiso 1 1 calc GR . . . .
H34E H -0.267255 0.854952 0.175572 0.229 Uiso 1 1 calc GR . . . .
H34F H -0.298312 0.796806 0.23775 0.229 Uiso 1 1 calc GR . . . .
C35B C 0.1784(4) 0.6592(3) 0.0479(3) 0.0879(16) Uani 1 1 d . . . . .
H35C H 0.168598 0.609058 0.047375 0.105 Uiso 1 1 calc R . . . .
H35D H 0.202868 0.659231 0.095397 0.105 Uiso 1 1 calc R . . . .
C36B C 0.2610(4) 0.6672(4) -0.0118(3) 0.0973(18) Uani 1 1 d . . . . .
H36C H 0.235128 0.672718 -0.059862 0.117 Uiso 1 1 calc R . . . .
H36D H 0.27844 0.713805 -0.007652 0.117 Uiso 1 1 calc R . . . .
C37B C 0.3553(4) 0.5972(4) -0.0046(3) 0.107(2) Uani 1 1 d D . . . .
H37C H 0.341754 0.552981 -0.020015 0.128 Uiso 1 1 calc R . . . .
H37D H 0.371242 0.584439 0.046662 0.128 Uiso 1 1 calc R . . . .
C38B C 0.4478(5) 0.6111(5) -0.0513(4) 0.128(2) Uani 1 1 d D . . . .
H38D H 0.432379 0.623663 -0.1021 0.191 Uiso 1 1 calc GR . . . .
H38E H 0.506282 0.564833 -0.045938 0.191 Uiso 1 1 calc GR . . . .
H38F H 0.462974 0.653692 -0.035025 0.191 Uiso 1 1 calc GR . . . .
C39B C 0.0877(4) 0.8027(3) 0.0358(3) 0.0896(16) Uani 1 1 d . . . . .
H39C H 0.020596 0.841589 0.030178 0.108 Uiso 1 1 calc R . . . .
H39D H 0.130626 0.809843 -0.008408 0.108 Uiso 1 1 calc R . . . .
C40B C 0.1342(6) 0.8181(5) 0.1014(4) 0.120(2) Uani 1 1 d D . . . .
H40C H 0.100123 0.801506 0.146738 0.144 Uiso 1 1 calc R . . . .
H40D H 0.206406 0.78748 0.101152 0.144 Uiso 1 1 calc R . . . .
C41B C 0.1234(11) 0.9034(5) 0.0992(8) 0.215(5) Uani 1 1 d D U . . .
H41C H 0.161676 0.906356 0.13923 0.258 Uiso 1 1 calc R . . . .
H41D H 0.051577 0.928977 0.113257 0.258 Uiso 1 1 calc R . . . .
C42B C 0.1511(14) 0.9568(10) 0.0343(9) 0.313(9) Uani 1 1 d D U . . .
H42D H 0.19986 0.925721 0.000292 0.47 Uiso 1 1 calc GR . . . .
H42E H 0.180672 0.991211 0.051893 0.47 Uiso 1 1 calc GR . . . .
H42F H 0.09026 0.986975 0.009761 0.47 Uiso 1 1 calc GR . . . .
P1 P 0.54456(7) 0.29178(5) 0.34247(5) 0.0453(3) Uani 1 1 d D . . . .
O2 O 0.5040(4) 0.34817(16) 0.40483(16) 0.1350(18) Uani 1 1 d D . . . .
H2 H 0.526624 0.325047 0.444096 0.202 Uiso 1 1 calc R . . . .
O1 O 0.5989(6) 0.21080(16) 0.3748(3) 0.098(3) Uani 0.51 1 d D . P A 1
O3 O 0.4516(5) 0.2832(6) 0.3122(5) 0.160(5) Uani 0.51 1 d D U P A 1
O4 O 0.6079(6) 0.3243(4) 0.2820(4) 0.133(4) Uani 0.51 1 d D U P A 1
O1' O 0.5458(5) 0.21057(17) 0.3738(3) 0.076(3) Uani 0.49 1 d D . P A 2
O3' O 0.4822(6) 0.3197(4) 0.2770(3) 0.112(3) Uani 0.49 1 d D U P A 2
O4' O 0.6528(4) 0.2971(5) 0.3275(6) 0.143(4) Uani 0.49 1 d D U P A 2

loop_
_atom_site_aniso_label
_atom_site_aniso_U_11
_atom_site_aniso_U_22
_atom_site_aniso_U_33
_atom_site_aniso_U_23
_atom_site_aniso_U_13
_atom_site_aniso_U_12
O1A 0.0596(19) 0.0401(16) 0.144(3) -0.0197(18) -0.0019(18) -0.0150(14)
O2A 0.0605(18) 0.073(2) 0.080(2) 0.0155(18) -0.0062(15) -0.0140(16)
O3A 0.067(3) 0.144(4) 0.161(4) -0.012(3) 0.019(3) -0.031(3)
O4A 0.071(3) 0.117(4) 0.210(6) 0.033(4) -0.033(3) -0.013(2)
O5A 0.082(3) 0.181(5) 0.188(5) 0.019(4) 0.005(3) -0.066(3)
O6A 0.124(4) 0.133(4) 0.154(4) 0.012(4) 0.006(3) -0.077(3)
N1A 0.054(2) 0.0398(17) 0.084(2) -0.0092(17) -0.0023(17) -0.0159(15)
N2A 0.050(2) 0.0384(17) 0.083(2) -0.0092(16) -0.0083(17) -0.0156(15)
N3A 0.0470(19) 0.055(2) 0.069(2) 0.0007(17) -0.0060(16) -0.0098(16)
N4A 0.056(2) 0.060(2) 0.066(2) 0.0036(18) -0.0065(17) -0.0165(17)
N5A 0.059(3) 0.094(4) 0.127(4) -0.023(3) -0.007(3) -0.017(3)
N6A 0.096(4) 0.120(5) 0.114(4) -0.001(4) 0.001(3) -0.061(4)
C1A 0.056(2) 0.046(2) 0.064(3) -0.0178(19) -0.0030(19) -0.0160(19)
C2A 0.060(3) 0.056(3) 0.092(3) -0.002(2) -0.008(2) -0.024(2)
C3A 0.060(3) 0.056(3) 0.102(4) -0.006(3) -0.012(3) -0.011(2)
C4A 0.050(3) 0.070(3) 0.090(3) -0.025(3) -0.001(2) -0.016(2)
C5A 0.061(3) 0.079(3) 0.068(3) -0.012(3) 0.006(2) -0.028(2)
C6A 0.070(3) 0.059(3) 0.064(3) -0.001(2) -0.006(2) -0.024(2)
C7A 0.055(2) 0.041(2) 0.074(3) -0.015(2) -0.006(2) -0.0142(18)
C8A 0.049(2) 0.042(2) 0.065(2) -0.0127(18) -0.0093(18) -0.0140(17)
C9A 0.052(3) 0.040(2) 0.089(3) -0.009(2) -0.008(2) -0.0099(18)
C10A 0.056(3) 0.043(2) 0.084(3) -0.006(2) -0.006(2) -0.0163(19)
C11A 0.051(2) 0.048(2) 0.072(3) -0.009(2) -0.0078(19) -0.0137(18)
C12A 0.054(3) 0.047(2) 0.103(4) -0.016(2) -0.011(2) -0.008(2)
C13A 0.060(3) 0.041(2) 0.106(4) -0.016(2) -0.015(2) -0.0150(19)
C14A 0.054(2) 0.051(2) 0.066(3) -0.011(2) -0.0110(19) -0.0128(19)
C15A 0.057(3) 0.051(2) 0.084(3) 0.001(2) -0.007(2) -0.017(2)
C16A 0.054(3) 0.047(2) 0.082(3) -0.001(2) -0.014(2) -0.0120(19)
C17A 0.048(2) 0.054(2) 0.055(2) -0.0062(19) -0.0073(18) -0.0135(18)
C18A 0.058(3) 0.065(3) 0.077(3) 0.013(2) -0.012(2) -0.017(2)
C19A 0.055(3) 0.062(3) 0.076(3) 0.008(2) -0.015(2) -0.010(2)
C20A 0.055(2) 0.064(3) 0.051(2) 0.001(2) -0.0076(19) -0.018(2)
C21A 0.056(3) 0.072(3) 0.052(2) -0.008(2) -0.0043(19) -0.022(2)
C22A 0.069(3) 0.068(3) 0.092(4) 0.002(3) -0.006(3) -0.023(2)
C23A 0.088(4) 0.077(3) 0.091(4) 0.001(3) -0.003(3) -0.042(3)
C24A 0.068(3) 0.099(4) 0.076(3) -0.013(3) 0.001(2) -0.041(3)
C25A 0.060(3) 0.106(4) 0.073(3) -0.008(3) -0.001(2) -0.029(3)
C26A 0.063(3) 0.075(3) 0.072(3) -0.005(2) -0.004(2) -0.021(2)
O1B 0.0519(19) 0.140(3) 0.087(2) -0.054(2) 0.0055(17) -0.027(2)
O2B 0.067(2) 0.0473(17) 0.129(3) -0.0180(18) -0.0248(18) -0.0181(15)
O3B 0.059(2) 0.150(4) 0.119(3) -0.014(3) -0.025(2) -0.033(2)
O4B 0.110(4) 0.183(5) 0.225(6) -0.100(5) -0.035(4) -0.050(4)
O5B 0.055(2) 0.095(3) 0.150(4) 0.015(3) -0.019(2) -0.020(2)
O6B 0.080(3) 0.087(3) 0.118(3) -0.012(2) -0.009(2) 0.008(2)
N1B 0.049(2) 0.085(3) 0.061(2) -0.0132(19) -0.0048(16) -0.0175(19)
N2B 0.0475(19) 0.073(2) 0.062(2) -0.0126(18) -0.0017(16) -0.0165(17)
N3B 0.0494(19) 0.0445(18) 0.076(2) -0.0132(16) -0.0088(16) -0.0175(15)
N4B 0.053(2) 0.0451(18) 0.082(2) -0.0115(17) -0.0145(17) -0.0168(15)
N5B 0.064(3) 0.127(4) 0.098(3) -0.021(3) -0.015(2) -0.037(3)
N6B 0.063(3) 0.074(3) 0.077(3) 0.007(2) -0.009(2) -0.004(2)
C1B 0.044(2) 0.077(3) 0.062(3) -0.008(2) -0.0012(19) -0.017(2)
C2B 0.056(3) 0.077(3) 0.082(3) -0.015(3) -0.008(2) -0.014(2)
C3B 0.049(3) 0.092(4) 0.085(3) -0.006(3) -0.015(2) -0.013(3)
C4B 0.053(3) 0.099(4) 0.070(3) -0.010(3) -0.009(2) -0.027(3)
C5B 0.068(3) 0.103(4) 0.106(4) -0.040(3) -0.012(3) -0.022(3)
C6B 0.049(3) 0.095(4) 0.103(4) -0.034(3) -0.006(2) -0.013(3)
C7B 0.050(3) 0.075(3) 0.055(2) -0.003(2) -0.008(2) -0.020(2)
C8B 0.043(2) 0.061(2) 0.053(2) -0.003(2) -0.0017(18) -0.0169(19)
C9B 0.053(3) 0.080(3) 0.078(3) -0.029(3) 0.001(2) -0.023(2)
C10B 0.056(3) 0.079(3) 0.083(3) -0.030(3) -0.004(2) -0.024(2)
C11B 0.048(2) 0.054(2) 0.059(2) -0.008(2) -0.0043(18) -0.0178(19)
C12B 0.047(2) 0.058(2) 0.061(2) -0.011(2) -0.0010(18) -0.0147(19)
C13B 0.055(2) 0.064(3) 0.053(2) -0.006(2) -0.0067(19) -0.021(2)
C14B 0.052(2) 0.049(2) 0.061(2) -0.0060(19) -0.0029(18) -0.0214(19)
C15B 0.061(3) 0.048(2) 0.067(3) -0.007(2) -0.011(2) -0.024(2)
C16B 0.050(2) 0.042(2) 0.069(3) -0.0068(19) -0.0093(19) -0.0120(17)
C17B 0.051(2) 0.042(2) 0.064(2) -0.0031(18) -0.0092(18) -0.0184(18)
C18B 0.055(2) 0.048(2) 0.089(3) -0.017(2) -0.012(2) -0.0199(19)
C19B 0.054(3) 0.049(2) 0.091(3) -0.017(2) -0.009(2) -0.0132(19)
C20B 0.056(2) 0.045(2) 0.069(3) -0.003(2) -0.011(2) -0.0207(19)
C21B 0.053(2) 0.047(2) 0.059(2) -0.0036(19) -0.0074(18) -0.0121(19)
C22B 0.055(2) 0.049(2) 0.065(3) -0.004(2) -0.0037(19) -0.0178(19)
C23B 0.058(3) 0.066(3) 0.064(3) 0.007(2) -0.010(2) -0.026(2)
C24B 0.052(2) 0.061(3) 0.066(3) 0.009(2) -0.012(2) -0.008(2)
C25B 0.066(3) 0.061(3) 0.110(4) -0.020(3) -0.011(3) -0.008(2)
C26B 0.064(3) 0.052(3) 0.119(4) -0.016(3) -0.019(3) -0.014(2)
N7A 0.063(2) 0.0479(19) 0.060(2) -0.0043(16) -0.0086(17) -0.0088(16)
C27A 0.079(3) 0.056(3) 0.072(3) -0.010(2) -0.011(2) -0.016(2)
C28A 0.138(5) 0.081(4) 0.071(3) -0.008(3) -0.009(3) -0.036(4)
C29A 0.146(6) 0.140(6) 0.070(4) -0.018(4) -0.008(4) -0.024(5)
C30A 0.185(8) 0.189(9) 0.074(4) -0.011(5) -0.007(5) -0.025(7)
C31A 0.071(3) 0.057(3) 0.070(3) 0.007(2) -0.014(2) -0.021(2)
C32A 0.073(3) 0.087(4) 0.081(3) 0.012(3) -0.018(3) -0.030(3)
C33A 0.086(4) 0.121(5) 0.078(4) 0.011(3) -0.010(3) -0.046(3)
C34A 0.091(5) 0.244(11) 0.126(6) 0.020(6) 0.003(4) -0.067(6)
C35A 0.061(3) 0.067(3) 0.082(3) -0.006(2) -0.015(2) -0.010(2)
C36A 0.066(3) 0.166(7) 0.106(5) 0.024(5) -0.002(3) -0.021(4)
C37A 0.061(3) 0.125(5) 0.122(5) -0.016(4) -0.006(3) -0.017(3)
C38A 0.092(5) 0.169(8) 0.159(7) -0.045(6) -0.035(5) -0.027(5)
C39A 0.076(3) 0.053(2) 0.064(3) -0.006(2) -0.003(2) -0.016(2)
C40A 0.094(4) 0.062(3) 0.073(3) -0.009(2) -0.005(3) -0.028(3)
C41A 0.112(4) 0.061(3) 0.073(3) -0.004(3) 0.004(3) -0.024(3)
C42A 0.106(5) 0.070(3) 0.108(5) -0.011(3) 0.013(4) 0.000(3)
N7B 0.069(2) 0.084(3) 0.059(2) 0.016(2) -0.0084(18) -0.024(2)
C27B 0.065(3) 0.096(4) 0.060(3) 0.009(3) -0.009(2) -0.020(3)
C28B 0.090(4) 0.110(5) 0.073(3) -0.001(3) -0.006(3) -0.039(3)
C29B 0.115(5) 0.134(6) 0.111(5) -0.023(4) -0.022(4) -0.037(5)
C30B 0.160(8) 0.164(8) 0.172(8) -0.055(7) -0.041(6) -0.050(7)
C31B 0.069(3) 0.101(4) 0.067(3) 0.014(3) -0.010(2) -0.029(3)
C32B 0.081(4) 0.106(4) 0.084(4) 0.001(3) 0.002(3) -0.028(3)
C33B 0.097(5) 0.164(7) 0.077(4) -0.027(4) 0.011(3) -0.049(5)
C34B 0.102(6) 0.215(10) 0.130(6) -0.061(6) 0.031(4) -0.031(6)
C35B 0.067(3) 0.107(4) 0.077(3) 0.017(3) -0.014(3) -0.018(3)
C36B 0.083(4) 0.111(5) 0.078(4) 0.005(3) -0.001(3) -0.012(3)
C37B 0.083(4) 0.132(5) 0.092(4) 0.002(4) -0.007(3) -0.021(4)
C38B 0.103(5) 0.144(6) 0.117(5) -0.016(5) 0.005(4) -0.017(4)
C39B 0.088(4) 0.101(4) 0.077(3) 0.012(3) -0.001(3) -0.037(3)
C40B 0.137(6) 0.140(6) 0.102(5) -0.022(4) -0.019(4) -0.062(5)
C41B 0.265(9) 0.227(9) 0.210(9) -0.035(7) -0.030(7) -0.148(7)
C42B 0.348(13) 0.300(13) 0.308(13) -0.050(10) -0.031(10) -0.115(10)
P1 0.0376(5) 0.0364(5) 0.0633(6) -0.0083(4) -0.0060(4) -0.0118(4)
O2 0.222(5) 0.057(2) 0.113(3) -0.011(2) 0.008(3) -0.032(3)
O1 0.137(8) 0.038(4) 0.119(7) -0.027(4) -0.037(6) -0.010(4)
O3 0.151(7) 0.149(7) 0.172(7) 0.010(6) -0.064(6) -0.033(5)
O4 0.168(9) 0.067(5) 0.104(6) 0.014(5) 0.063(6) 0.011(5)
O1' 0.100(6) 0.042(4) 0.097(5) -0.005(3) -0.055(5) -0.022(3)
O3' 0.173(8) 0.078(5) 0.085(5) -0.004(4) -0.067(5) -0.024(5)
O4' 0.106(7) 0.147(9) 0.180(10) 0.030(7) -0.017(6) -0.065(6)

loop_
_atom_type_symbol
_atom_type_description
_atom_type_scat_dispersion_real
_atom_type_scat_dispersion_imag
_atom_type_scat_source
C C 0.0033 0.0016 'International Tables Vol C Tables 4.2.6.8 and 6.1.1.4'
H H 0 0 'International Tables Vol C Tables 4.2.6.8 and 6.1.1.4'
N N 0.0061 0.0033 'International Tables Vol C Tables 4.2.6.8 and 6.1.1.4'
O O 0.0106 0.006 'International Tables Vol C Tables 4.2.6.8 and 6.1.1.4'
P P 0.1023 0.0942 'International Tables Vol C Tables 4.2.6.8 and 6.1.1.4'

loop_
_geom_angle_atom_site_label_1
_geom_angle_atom_site_label_2
_geom_angle_atom_site_label_3
_geom_angle
_geom_angle_site_symmetry_1
_geom_angle_site_symmetry_3
_geom_angle_publ_flag
C1A N1A H1A 115.7 . . ?
C7A N1A H1A 115.7 . . ?
C7A N1A C1A 128.5(3) . . ?
C7A N2A H2A 115.3 . . ?
C7A N2A C8A 129.5(3) . . ?
C8A N2A H2A 115.3 . . ?
C17A N3A H3A 115.9 . . ?
C20A N3A H3A 115.9 . . ?
C20A N3A C17A 128.2(3) . . ?
C20A N4A H4A 115.7 . . ?
C21A N4A H4A 115.7 . . ?
C21A N4A C20A 128.5(4) . . ?
O3A N5A C4A 117.2(5) . . ?
O4A N5A O3A 124.3(5) . . ?
O4A N5A C4A 118.5(5) . . ?
O5A N6A O6A 122.9(6) . . ?
O5A N6A C24A 119.6(6) . . ?
O6A N6A C24A 117.6(6) . . ?
C2A C1A N1A 123.1(4) . . ?
C6A C1A N1A 118.0(4) . . ?
C6A C1A C2A 118.9(4) . . ?
C1A C2A H2AA 120 . . ?
C3A C2A C1A 120.0(4) . . ?
C3A C2A H2AA 120 . . ?
C2A C3A H3AA 120.6 . . ?
C2A C3A C4A 118.8(4) . . ?
C4A C3A H3AA 120.6 . . ?
C3A C4A N5A 118.0(5) . . ?
C5A C4A N5A 119.5(5) . . ?
C5A C4A C3A 122.3(4) . . ?
C4A C5A H5A 120.9 . . ?
C4A C5A C6A 118.3(4) . . ?
C6A C5A H5A 120.9 . . ?
C1A C6A H6A 119.2 . . ?
C5A C6A C1A 121.5(4) . . ?
C5A C6A H6A 119.2 . . ?
O1A C7A N1A 123.1(4) . . ?
O1A C7A N2A 124.6(4) . . ?
N2A C7A N1A 112.4(3) . . ?
C9A C8A N2A 125.9(3) . . ?
C9A C8A C13A 117.9(4) . . ?
C13A C8A N2A 116.2(3) . . ?
C8A C9A H9A 119.9 . . ?
C8A C9A C10A 120.1(4) . . ?
C10A C9A H9A 119.9 . . ?
C9A C10A H10A 118.9 . . ?
C9A C10A C11A 122.2(4) . . ?
C11A C10A H10A 118.9 . . ?
C10A C11A C14A 122.7(4) . . ?
C12A C11A C10A 116.5(4) . . ?
C12A C11A C14A 120.8(4) . . ?
C11A C12A H12A 118.8 . . ?
C13A C12A C11A 122.5(4) . . ?
C13A C12A H12A 118.8 . . ?
C8A C13A H13A 119.6 . . ?
C12A C13A C8A 120.8(4) . . ?
C12A C13A H13A 119.6 . . ?
C15A C14A C11A 121.1(4) . . ?
C19A C14A C11A 122.7(4) . . ?
C19A C14A C15A 116.1(4) . . ?
C14A C15A H15A 119 . . ?
C16A C15A C14A 122.0(4) . . ?
C16A C15A H15A 119 . . ?
C15A C16A H16A 119.4 . . ?
C15A C16A C17A 121.2(4) . . ?
C17A C16A H16A 119.4 . . ?
C16A C17A N3A 117.5(3) . . ?
C16A C17A C18A 118.1(4) . . ?
C18A C17A N3A 124.4(4) . . ?
C17A C18A H18A 120.3 . . ?
C19A C18A C17A 119.4(4) . . ?
C19A C18A H18A 120.3 . . ?
C14A C19A C18A 123.1(4) . . ?
C14A C19A H19A 118.5 . . ?
C18A C19A H19A 118.5 . . ?
O2A C20A N3A 125.1(4) . . ?
O2A C20A N4A 123.0(4) . . ?
N3A C20A N4A 111.9(3) . . ?
N4A C21A C22A 124.7(4) . . ?
N4A C21A C26A 117.7(4) . . ?
C26A C21A C22A 117.6(4) . . ?
C21A C22A H22A 120.2 . . ?
C23A C22A C21A 119.7(5) . . ?
C23A C22A H22A 120.2 . . ?
C22A C23A H23A 119.5 . . ?
C24A C23A C22A 120.9(5) . . ?
C24A C23A H23A 119.5 . . ?
C23A C24A N6A 120.3(5) . . ?
C23A C24A C25A 120.8(5) . . ?
C25A C24A N6A 118.9(5) . . ?
C24A C25A H25A 120.6 . . ?
C26A C25A C24A 118.9(5) . . ?
C26A C25A H25A 120.6 . . ?
C21A C26A H26A 119 . . ?
C25A C26A C21A 122.0(5) . . ?
C25A C26A H26A 119 . . ?
C1B N1B H1B 116.4 . . ?
C7B N1B H1B 116.4 . . ?
C7B N1B C1B 127.2(4) . . ?
C7B N2B H2B 116.2 . . ?
C7B N2B C8B 127.5(4) . . ?
C8B N2B H2B 116.2 . . ?
C17B N3B H3B 115.6 . . ?
C20B N3B H3B 115.6 . . ?
C20B N3B C17B 128.9(3) . . ?
C20B N4B H4B 115.4 . . ?
C20B N4B C21B 129.2(4) . . ?
C21B N4B H4B 115.4 . . ?
O3B N5B C4B 118.5(6) . . ?
O4B N5B O3B 122.7(5) . . ?
O4B N5B C4B 118.7(5) . . ?
O5B N6B O6B 123.7(5) . . ?
O5B N6B C24B 118.6(5) . . ?
O6B N6B C24B 117.7(5) . . ?
C2B C1B N1B 117.7(4) . . ?
C6B C1B N1B 123.3(4) . . ?
C6B C1B C2B 118.8(4) . . ?
C1B C2B H2BA 119.3 . . ?
C3B C2B C1B 121.5(5) . . ?
C3B C2B H2BA 119.3 . . ?
C2B C3B H3BA 120.6 . . ?
C4B C3B C2B 118.9(4) . . ?
C4B C3B H3BA 120.6 . . ?
C3B C4B N5B 119.8(5) . . ?
C5B C4B N5B 119.1(5) . . ?
C5B C4B C3B 121.1(5) . . ?
C4B C5B H5B 120 . . ?
C4B C5B C6B 119.9(5) . . ?
C6B C5B H5B 120 . . ?
C1B C6B C5B 119.9(5) . . ?
C1B C6B H6B 120.1 . . ?
C5B C6B H6B 120.1 . . ?
O1B C7B N1B 123.0(4) . . ?
O1B C7B N2B 124.4(4) . . ?
N2B C7B N1B 112.4(4) . . ?
C9B C8B N2B 115.9(4) . . ?
C13B C8B N2B 125.3(4) . . ?
C13B C8B C9B 118.8(4) . . ?
C8B C9B H9B 120 . . ?
C8B C9B C10B 120.0(4) . . ?
C10B C9B H9B 120 . . ?
C9B C10B H10B 118.9 . . ?
C11B C10B C9B 122.1(4) . . ?
C11B C10B H10B 118.9 . . ?
C10B C11B C14B 120.7(4) . . ?
C12B C11B C10B 116.8(4) . . ?
C12B C11B C14B 122.5(4) . . ?
C11B C12B H12B 118.9 . . ?
C11B C12B C13B 122.3(4) . . ?
C13B C12B H12B 118.9 . . ?
C8B C13B C12B 119.8(4) . . ?
C8B C13B H13B 120.1 . . ?
C12B C13B H13B 120.1 . . ?
C15B C14B C11B 122.7(4) . . ?
C19B C14B C11B 121.2(4) . . ?
C19B C14B C15B 116.0(4) . . ?
C14B C15B H15B 118.7 . . ?
C16B C15B C14B 122.6(4) . . ?
C16B C15B H15B 118.7 . . ?
C15B C16B H16B 120.2 . . ?
C15B C16B C17B 119.6(4) . . ?
C17B C16B H16B 120.2 . . ?
C16B C17B N3B 124.7(4) . . ?
C18B C17B N3B 116.8(3) . . ?
C18B C17B C16B 118.5(3) . . ?
C17B C18B H18B 119.7 . . ?
C19B C18B C17B 120.5(4) . . ?
C19B C18B H18B 119.7 . . ?
C14B C19B H19B 118.7 . . ?
C18B C19B C14B 122.7(4) . . ?
C18B C19B H19B 118.7 . . ?
O2B C20B N3B 124.5(4) . . ?
O2B C20B N4B 124.6(4) . . ?
N3B C20B N4B 110.8(3) . . ?
N4B C21B C26B 124.6(4) . . ?
C22B C21B N4B 116.5(4) . . ?
C22B C21B C26B 118.8(4) . . ?
C21B C22B H22B 119.4 . . ?
C23B C22B C21B 121.2(4) . . ?
C23B C22B H22B 119.4 . . ?
C22B C23B H23B 120.6 . . ?
C24B C23B C22B 118.8(4) . . ?
C24B C23B H23B 120.6 . . ?
C23B C24B N6B 118.9(5) . . ?
C23B C24B C25B 121.0(4) . . ?
C25B C24B N6B 120.1(5) . . ?
C24B C25B H25B 119.8 . . ?
C26B C25B C24B 120.4(5) . . ?
C26B C25B H25B 119.8 . . ?
C21B C26B H26B 120.1 . . ?
C25B C26B C21B 119.8(5) . . ?
C25B C26B H26B 120.1 . . ?
C31A N7A C27A 106.3(3) . . ?
C31A N7A C35A 104.1(3) . . ?
C35A N7A C27A 111.8(3) . . ?
C39A N7A C27A 110.3(3) . . ?
C39A N7A C31A 111.9(3) . . ?
C39A N7A C35A 112.1(3) . . ?
N7A C27A H27A 107.9 . . ?
N7A C27A H27B 107.9 . . ?
H27A C27A H27B 107.2 . . ?
C28A C27A N7A 117.8(4) . . ?
C28A C27A H27A 107.9 . . ?
C28A C27A H27B 107.9 . . ?
C27A C28A H28A 109.3 . . ?
C27A C28A H28B 109.3 . . ?
C27A C28A C29A 111.6(5) . . ?
H28A C28A H28B 108 . . ?
C29A C28A H28A 109.3 . . ?
C29A C28A H28B 109.3 . . ?
C28A C29A H29A 109.2 . . ?
C28A C29A H29B 109.2 . . ?
H29A C29A H29B 107.9 . . ?
C30A C29A C28A 112.2(6) . . ?
C30A C29A H29A 109.2 . . ?
C30A C29A H29B 109.2 . . ?
C29A C30A H30A 109.5 . . ?
C29A C30A H30B 109.5 . . ?
C29A C30A H30C 109.5 . . ?
H30A C30A H30B 109.5 . . ?
H30A C30A H30C 109.5 . . ?
H30B C30A H30C 109.5 . . ?
N7A C31A H31A 108.2 . . ?
N7A C31A H31B 108.2 . . ?
H31A C31A H31B 107.4 . . ?
C32A C31A N7A 116.4(3) . . ?
C32A C31A H31A 108.2 . . ?
C32A C31A H31B 108.2 . . ?
C31A C32A H32A 109.5 . . ?
C31A C32A H32B 109.5 . . ?
C31A C32A C33A 110.8(4) . . ?
H32A C32A H32B 108.1 . . ?
C33A C32A H32A 109.5 . . ?
C33A C32A H32B 109.5 . . ?
C32A C33A H33A 109.2 . . ?
C32A C33A H33B 109.2 . . ?
H33A C33A H33B 107.9 . . ?
C34A C33A C32A 111.9(5) . . ?
C34A C33A H33A 109.2 . . ?
C34A C33A H33B 109.2 . . ?
C33A C34A H34A 109.5 . . ?
C33A C34A H34B 109.5 . . ?
C33A C34A H34C 109.5 . . ?
H34A C34A H34B 109.5 . . ?
H34A C34A H34C 109.5 . . ?
H34B C34A H34C 109.5 . . ?
N7A C35A H35A 108 . . ?
N7A C35A H35B 108 . . ?
H35A C35A H35B 107.3 . . ?
C36A C35A N7A 117.0(4) . . ?
C36A C35A H35A 108 . . ?
C36A C35A H35B 108 . . ?
C35A C36A H36A 109.2 . . ?
C35A C36A H36B 109.2 . . ?
C35A C36A C37A 111.9(5) . . ?
H36A C36A H36B 107.9 . . ?
C37A C36A H36A 109.2 . . ?
C37A C36A H36B 109.2 . . ?
C36A C37A H37A 108.9 . . ?
C36A C37A H37B 108.9 . . ?
H37A C37A H37B 107.7 . . ?
C38A C37A C36A 113.6(5) . . ?
C38A C37A H37A 108.9 . . ?
C38A C37A H37B 108.9 . . ?
C37A C38A H38A 109.5 . . ?
C37A C38A H38B 109.5 . . ?
C37A C38A H38C 109.5 . . ?
H38A C38A H38B 109.5 . . ?
H38A C38A H38C 109.5 . . ?
H38B C38A H38C 109.5 . . ?
N7A C39A H39A 108.6 . . ?
N7A C39A H39B 108.6 . . ?
N7A C39A C40A 114.8(3) . . ?
H39A C39A H39B 107.5 . . ?
C40A C39A H39A 108.6 . . ?
C40A C39A H39B 108.6 . . ?
C39A C40A H40A 109.3 . . ?
C39A C40A H40B 109.3 . . ?
H40A C40A H40B 108 . . ?
C41A C40A C39A 111.4(4) . . ?
C41A C40A H40A 109.3 . . ?
C41A C40A H40B 109.3 . . ?
C40A C41A H41A 108.8 . . ?
C40A C41A H41B 108.8 . . ?
H41A C41A H41B 107.7 . . ?
C42A C41A C40A 113.9(5) . . ?
C42A C41A H41A 108.8 . . ?
C42A C41A H41B 108.8 . . ?
C41A C42A H42A 109.5 . . ?
C41A C42A H42B 109.5 . . ?
C41A C42A H42C 109.5 . . ?
H42A C42A H42B 109.5 . . ?
H42A C42A H42C 109.5 . . ?
H42B C42A H42C 109.5 . . ?
C27B N7B C31B 111.3(4) . . ?
C27B N7B C35B 111.2(4) . . ?
C27B N7B C39B 106.3(3) . . ?
C35B N7B C31B 107.2(3) . . ?
C35B N7B C39B 110.6(4) . . ?
C39B N7B C31B 110.2(4) . . ?
N7B C27B H27C 108.2 . . ?
N7B C27B H27D 108.2 . . ?
H27C C27B H27D 107.4 . . ?
C28B C27B N7B 116.3(4) . . ?
C28B C27B H27C 108.2 . . ?
C28B C27B H27D 108.2 . . ?
C27B C28B H28C 109.8 . . ?
C27B C28B H28D 109.8 . . ?
C27B C28B C29B 109.6(5) . . ?
H28C C28B H28D 108.2 . . ?
C29B C28B H28C 109.8 . . ?
C29B C28B H28D 109.8 . . ?
C28B C29B H29C 108.6 . . ?
C28B C29B H29D 108.6 . . ?
H29C C29B H29D 107.6 . . ?
C30B C29B C28B 114.7(6) . . ?
C30B C29B H29C 108.6 . . ?
C30B C29B H29D 108.6 . . ?
C29B C30B H30D 109.5 . . ?
C29B C30B H30E 109.5 . . ?
C29B C30B H30F 109.5 . . ?
H30D C30B H30E 109.5 . . ?
H30D C30B H30F 109.5 . . ?
H30E C30B H30F 109.5 . . ?
N7B C31B H31C 108.3 . . ?
N7B C31B H31D 108.3 . . ?
H31C C31B H31D 107.4 . . ?
C32B C31B N7B 115.9(4) . . ?
C32B C31B H31C 108.3 . . ?
C32B C31B H31D 108.3 . . ?
C31B C32B H32C 109.5 . . ?
C31B C32B H32D 109.5 . . ?
C31B C32B C33B 110.9(5) . . ?
H32C C32B H32D 108.1 . . ?
C33B C32B H32C 109.5 . . ?
C33B C32B H32D 109.5 . . ?
C32B C33B H33C 109.3 . . ?
C32B C33B H33D 109.3 . . ?
H33C C33B H33D 108 . . ?
C34B C33B C32B 111.5(5) . . ?
C34B C33B H33C 109.3 . . ?
C34B C33B H33D 109.3 . . ?
C33B C34B H34D 109.5 . . ?
C33B C34B H34E 109.5 . . ?
C33B C34B H34F 109.5 . . ?
H34D C34B H34E 109.5 . . ?
H34D C34B H34F 109.5 . . ?
H34E C34B H34F 109.5 . . ?
N7B C35B H35C 108.5 . . ?
N7B C35B H35D 108.5 . . ?
N7B C35B C36B 115.2(4) . . ?
H35C C35B H35D 107.5 . . ?
C36B C35B H35C 108.5 . . ?
C36B C35B H35D 108.5 . . ?
C35B C36B H36C 109.5 . . ?
C35B C36B H36D 109.5 . . ?
H36C C36B H36D 108.1 . . ?
C37B C36B C35B 110.6(5) . . ?
C37B C36B H36C 109.5 . . ?
C37B C36B H36D 109.5 . . ?
C36B C37B H37C 109.2 . . ?
C36B C37B H37D 109.2 . . ?
C36B C37B C38B 111.9(5) . . ?
H37C C37B H37D 107.9 . . ?
C38B C37B H37C 109.2 . . ?
C38B C37B H37D 109.2 . . ?
C37B C38B H38D 109.5 . . ?
C37B C38B H38E 109.5 . . ?
C37B C38B H38F 109.5 . . ?
H38D C38B H38E 109.5 . . ?
H38D C38B H38F 109.5 . . ?
H38E C38B H38F 109.5 . . ?
N7B C39B H39C 108.4 . . ?
N7B C39B H39D 108.4 . . ?
N7B C39B C40B 115.3(5) . . ?
H39C C39B H39D 107.5 . . ?
C40B C39B H39C 108.4 . . ?
C40B C39B H39D 108.4 . . ?
C39B C40B H40C 109.3 . . ?
C39B C40B H40D 109.3 . . ?
H40C C40B H40D 108 . . ?
C41B C40B C39B 111.6(7) . . ?
C41B C40B H40C 109.3 . . ?
C41B C40B H40D 109.3 . . ?
C40B C41B H41C 105.4 . . ?
C40B C41B H41D 105.4 . . ?
C40B C41B C42B 127.5(12) . . ?
H41C C41B H41D 106 . . ?
C42B C41B H41C 105.4 . . ?
C42B C41B H41D 105.4 . . ?
C41B C42B H42D 109.5 . . ?
C41B C42B H42E 109.5 . . ?
C41B C42B H42F 109.5 . . ?
H42D C42B H42E 109.5 . . ?
H42D C42B H42F 109.5 . . ?
H42E C42B H42F 109.5 . . ?
O1 P1 O2 110.7(2) . . ?
O1 P1 O3 102.9(5) . . ?
O1 P1 O4 113.8(3) . . ?
O3 P1 O2 107.5(2) . . ?
O4 P1 O2 110.8(4) . . ?
O4 P1 O3 110.7(3) . . ?
O1' P1 O2 109.3(2) . . ?
O1' P1 O4' 111.5(3) . . ?
O3' P1 O2 112.1(2) . . ?
O3' P1 O1' 111.0(4) . . ?
O3' P1 O4' 113.2(3) . . ?
O4' P1 O2 99.2(5) . . ?
P1 O2 H2 109.5 . . ?

loop_
_geom_bond_atom_site_label_1
_geom_bond_atom_site_label_2
_geom_bond_distance
_geom_bond_site_symmetry_2
_geom_bond_publ_flag
O1A C7A 1.222(5) . ?
O2A C20A 1.215(5) . ?
O3A N5A 1.229(6) . ?
O4A N5A 1.206(6) . ?
O5A N6A 1.201(6) . ?
O6A N6A 1.229(7) . ?
N1A H1A 0.86 . ?
N1A C1A 1.389(5) . ?
N1A C7A 1.370(5) . ?
N2A H2A 0.86 . ?
N2A C7A 1.353(5) . ?
N2A C8A 1.392(5) . ?
N3A H3A 0.86 . ?
N3A C17A 1.407(5) . ?
N3A C20A 1.346(5) . ?
N4A H4A 0.86 . ?
N4A C20A 1.389(5) . ?
N4A C21A 1.372(5) . ?
N5A C4A 1.480(6) . ?
N6A C24A 1.447(7) . ?
C1A C2A 1.385(6) . ?
C1A C6A 1.379(6) . ?
C2A H2AA 0.93 . ?
C2A C3A 1.378(6) . ?
C3A H3AA 0.93 . ?
C3A C4A 1.381(7) . ?
C4A C5A 1.352(6) . ?
C5A H5A 0.93 . ?
C5A C6A 1.377(6) . ?
C6A H6A 0.93 . ?
C8A C9A 1.380(5) . ?
C8A C13A 1.386(5) . ?
C9A H9A 0.93 . ?
C9A C10A 1.381(6) . ?
C10A H10A 0.93 . ?
C10A C11A 1.383(5) . ?
C11A C12A 1.370(6) . ?
C11A C14A 1.495(6) . ?
C12A H12A 0.93 . ?
C12A C13A 1.365(6) . ?
C13A H13A 0.93 . ?
C14A C15A 1.392(5) . ?
C14A C19A 1.368(6) . ?
C15A H15A 0.93 . ?
C15A C16A 1.364(6) . ?
C16A H16A 0.93 . ?
C16A C17A 1.376(6) . ?
C17A C18A 1.387(5) . ?
C18A H18A 0.93 . ?
C18A C19A 1.387(6) . ?
C19A H19A 0.93 . ?
C21A C22A 1.401(6) . ?
C21A C26A 1.395(6) . ?
C22A H22A 0.93 . ?
C22A C23A 1.368(7) . ?
C23A H23A 0.93 . ?
C23A C24A 1.358(7) . ?
C24A C25A 1.375(7) . ?
C25A H25A 0.93 . ?
C25A C26A 1.356(6) . ?
C26A H26A 0.93 . ?
O1B C7B 1.219(5) . ?
O2B C20B 1.209(5) . ?
O3B N5B 1.211(6) . ?
O4B N5B 1.208(7) . ?
O5B N6B 1.213(6) . ?
O6B N6B 1.217(6) . ?
N1B H1B 0.86 . ?
N1B C1B 1.399(6) . ?
N1B C7B 1.366(5) . ?
N2B H2B 0.86 . ?
N2B C7B 1.348(6) . ?
N2B C8B 1.408(5) . ?
N3B H3B 0.86 . ?
N3B C17B 1.404(5) . ?
N3B C20B 1.363(5) . ?
N4B H4B 0.86 . ?
N4B C20B 1.377(5) . ?
N4B C21B 1.385(5) . ?
N5B C4B 1.454(7) . ?
N6B C24B 1.470(6) . ?
C1B C2B 1.383(6) . ?
C1B C6B 1.378(7) . ?
C2B H2BA 0.93 . ?
C2B C3B 1.369(7) . ?
C3B H3BA 0.93 . ?
C3B C4B 1.367(7) . ?
C4B C5B 1.365(7) . ?
C5B H5B 0.93 . ?
C5B C6B 1.384(7) . ?
C6B H6B 0.93 . ?
C8B C9B 1.386(6) . ?
C8B C13B 1.375(6) . ?
C9B H9B 0.93 . ?
C9B C10B 1.394(6) . ?
C10B H10B 0.93 . ?
C10B C11B 1.378(6) . ?
C11B C12B 1.375(6) . ?
C11B C14B 1.489(5) . ?
C12B H12B 0.93 . ?
C12B C13B 1.402(5) . ?
C13B H13B 0.93 . ?
C14B C15B 1.386(5) . ?
C14B C19B 1.380(6) . ?
C15B H15B 0.93 . ?
C15B C16B 1.376(5) . ?
C16B H16B 0.93 . ?
C16B C17B 1.384(5) . ?
C17B C18B 1.383(5) . ?
C18B H18B 0.93 . ?
C18B C19B 1.359(6) . ?
C19B H19B 0.93 . ?
C21B C22B 1.384(6) . ?
C21B C26B 1.389(6) . ?
C22B H22B 0.93 . ?
C22B C23B 1.375(6) . ?
C23B H23B 0.93 . ?
C23B C24B 1.367(6) . ?
C24B C25B 1.371(7) . ?
C25B H25B 0.93 . ?
C25B C26B 1.365(7) . ?
C26B H26B 0.93 . ?
N7A C27A 1.529(6) . ?
N7A C31A 1.510(5) . ?
N7A C35A 1.522(5) . ?
N7A C39A 1.505(5) . ?
C27A H27A 0.97 . ?
C27A H27B 0.97 . ?
C27A C28A 1.502(7) . ?
C28A H28A 0.97 . ?
C28A H28B 0.97 . ?
C28A C29A 1.508(6) . ?
C29A H29A 0.97 . ?
C29A H29B 0.97 . ?
C29A C30A 1.502(7) . ?
C30A H30A 0.96 . ?
C30A H30B 0.96 . ?
C30A H30C 0.96 . ?
C31A H31A 0.97 . ?
C31A H31B 0.97 . ?
C31A C32A 1.503(6) . ?
C32A H32A 0.97 . ?
C32A H32B 0.97 . ?
C32A C33A 1.528(6) . ?
C33A H33A 0.97 . ?
C33A H33B 0.97 . ?
C33A C34A 1.513(8) . ?
C34A H34A 0.96 . ?
C34A H34B 0.96 . ?
C34A H34C 0.96 . ?
C35A H35A 0.97 . ?
C35A H35B 0.97 . ?
C35A C36A 1.493(6) . ?
C36A H36A 0.97 . ?
C36A H36B 0.97 . ?
C36A C37A 1.525(6) . ?
C37A H37A 0.97 . ?
C37A H37B 0.97 . ?
C37A C38A 1.518(6) . ?
C38A H38A 0.96 . ?
C38A H38B 0.96 . ?
C38A H38C 0.96 . ?
C39A H39A 0.97 . ?
C39A H39B 0.97 . ?
C39A C40A 1.524(5) . ?
C40A H40A 0.97 . ?
C40A H40B 0.97 . ?
C40A C41A 1.515(6) . ?
C41A H41A 0.97 . ?
C41A H41B 0.97 . ?
C41A C42A 1.488(7) . ?
C42A H42A 0.96 . ?
C42A H42B 0.96 . ?
C42A H42C 0.96 . ?
N7B C27B 1.510(6) . ?
N7B C31B 1.527(6) . ?
N7B C35B 1.510(6) . ?
N7B C39B 1.522(7) . ?
C27B H27C 0.97 . ?
C27B H27D 0.97 . ?
C27B C28B 1.503(6) . ?
C28B H28C 0.97 . ?
C28B H28D 0.97 . ?
C28B C29B 1.518(8) . ?
C29B H29C 0.97 . ?
C29B H29D 0.97 . ?
C29B C30B 1.515(6) . ?
C30B H30D 0.96 . ?
C30B H30E 0.96 . ?
C30B H30F 0.96 . ?
C31B H31C 0.97 . ?
C31B H31D 0.97 . ?
C31B C32B 1.485(7) . ?
C32B H32C 0.97 . ?
C32B H32D 0.97 . ?
C32B C33B 1.523(6) . ?
C33B H33C 0.97 . ?
C33B H33D 0.97 . ?
C33B C34B 1.521(7) . ?
C34B H34D 0.96 . ?
C34B H34E 0.96 . ?
C34B H34F 0.96 . ?
C35B H35C 0.97 . ?
C35B H35D 0.97 . ?
C35B C36B 1.520(7) . ?
C36B H36C 0.97 . ?
C36B H36D 0.97 . ?
C36B C37B 1.498(8) . ?
C37B H37C 0.97 . ?
C37B H37D 0.97 . ?
C37B C38B 1.529(7) . ?
C38B H38D 0.96 . ?
C38B H38E 0.96 . ?
C38B H38F 0.96 . ?
C39B H39C 0.97 . ?
C39B H39D 0.97 . ?
C39B C40B 1.527(8) . ?
C40B H40C 0.97 . ?
C40B H40D 0.97 . ?
C40B C41B 1.510(5) . ?
C41B H41C 0.97 . ?
C41B H41D 0.97 . ?
C41B C42B 1.525(6) . ?
C42B H42D 0.96 . ?
C42B H42E 0.96 . ?
C42B H42F 0.96 . ?
P1 O2 1.5819(17) . ?
P1 O1 1.490(3) . ?
P1 O3 1.514(3) . ?
P1 O4 1.512(3) . ?
P1 O1' 1.507(3) . ?
P1 O3' 1.489(3) . ?
P1 O4' 1.521(3) . ?
O2 H2 0.82 . ?

loop_
_geom_torsion_atom_site_label_1
_geom_torsion_atom_site_label_2
_geom_torsion_atom_site_label_3
_geom_torsion_atom_site_label_4
_geom_torsion
_geom_torsion_site_symmetry_1
_geom_torsion_site_symmetry_2
_geom_torsion_site_symmetry_3
_geom_torsion_site_symmetry_4
_geom_torsion_publ_flag
O3A N5A C4A C3A -176.3(5) . . . . ?
O3A N5A C4A C5A 7.1(8) . . . . ?
O4A N5A C4A C3A 5.7(8) . . . . ?
O4A N5A C4A C5A -170.9(6) . . . . ?
O5A N6A C24A C23A 174.2(6) . . . . ?
O5A N6A C24A C25A -4.6(9) . . . . ?
O6A N6A C24A C23A -6.1(9) . . . . ?
O6A N6A C24A C25A 175.1(6) . . . . ?
N1A C1A C2A C3A 175.3(4) . . . . ?
N1A C1A C6A C5A -176.7(4) . . . . ?
N2A C8A C9A C10A -179.8(4) . . . . ?
N2A C8A C13A C12A -180.0(4) . . . . ?
N3A C17A C18A C19A 179.1(4) . . . . ?
N4A C21A C22A C23A -178.8(5) . . . . ?
N4A C21A C26A C25A -179.2(4) . . . . ?
N5A C4A C5A C6A 176.9(4) . . . . ?
N6A C24A C25A C26A -179.3(5) . . . . ?
C1A N1A C7A O1A 11.7(7) . . . . ?
C1A N1A C7A N2A -168.0(4) . . . . ?
C1A C2A C3A C4A 3.1(8) . . . . ?
C2A C1A C6A C5A 1.7(7) . . . . ?
C2A C3A C4A N5A -178.2(5) . . . . ?
C2A C3A C4A C5A -1.8(8) . . . . ?
C3A C4A C5A C6A 0.4(8) . . . . ?
C4A C5A C6A C1A -0.4(7) . . . . ?
C6A C1A C2A C3A -3.0(7) . . . . ?
C7A N1A C1A C2A 20.8(7) . . . . ?
C7A N1A C1A C6A -160.9(4) . . . . ?
C7A N2A C8A C9A -4.5(7) . . . . ?
C7A N2A C8A C13A 175.4(4) . . . . ?
C8A N2A C7A O1A 3.4(7) . . . . ?
C8A N2A C7A N1A -176.8(4) . . . . ?
C8A C9A C10A C11A -0.8(7) . . . . ?
C9A C8A C13A C12A -0.1(7) . . . . ?
C9A C10A C11A C12A 1.0(7) . . . . ?
C9A C10A C11A C14A 178.4(4) . . . . ?
C10A C11A C12A C13A -0.7(7) . . . . ?
C10A C11A C14A C15A 151.3(4) . . . . ?
C10A C11A C14A C19A -29.1(7) . . . . ?
C11A C12A C13A C8A 0.3(8) . . . . ?
C11A C14A C15A C16A 178.3(4) . . . . ?
C11A C14A C19A C18A -178.3(4) . . . . ?
C12A C11A C14A C15A -31.5(7) . . . . ?
C12A C11A C14A C19A 148.2(5) . . . . ?
C13A C8A C9A C10A 0.3(6) . . . . ?
C14A C11A C12A C13A -178.1(4) . . . . ?
C14A C15A C16A C17A -0.8(7) . . . . ?
C15A C14A C19A C18A 1.3(7) . . . . ?
C15A C16A C17A N3A -178.9(4) . . . . ?
C15A C16A C17A C18A 2.9(7) . . . . ?
C16A C17A C18A C19A -2.9(7) . . . . ?
C17A N3A C20A O2A -3.2(7) . . . . ?
C17A N3A C20A N4A 176.4(4) . . . . ?
C17A C18A C19A C14A 0.8(8) . . . . ?
C19A C14A C15A C16A -1.3(7) . . . . ?
C20A N3A C17A C16A -168.5(4) . . . . ?
C20A N3A C17A C18A 9.6(7) . . . . ?
C20A N4A C21A C22A 2.7(7) . . . . ?
C20A N4A C21A C26A -178.6(4) . . . . ?
C21A N4A C20A O2A 0.7(7) . . . . ?
C21A N4A C20A N3A -178.9(4) . . . . ?
C21A C22A C23A C24A -2.5(8) . . . . ?
C22A C21A C26A C25A -0.4(7) . . . . ?
C22A C23A C24A N6A -178.6(5) . . . . ?
C22A C23A C24A C25A 0.2(9) . . . . ?
C23A C24A C25A C26A 1.9(8) . . . . ?
C24A C25A C26A C21A -1.8(8) . . . . ?
C26A C21A C22A C23A 2.5(7) . . . . ?
O3B N5B C4B C3B -3.6(7) . . . . ?
O3B N5B C4B C5B 174.3(5) . . . . ?
O4B N5B C4B C3B 176.4(6) . . . . ?
O4B N5B C4B C5B -5.6(9) . . . . ?
O5B N6B C24B C23B -0.5(6) . . . . ?
O5B N6B C24B C25B 177.8(5) . . . . ?
O6B N6B C24B C23B 179.5(4) . . . . ?
O6B N6B C24B C25B -2.1(7) . . . . ?
N1B C1B C2B C3B -176.3(4) . . . . ?
N1B C1B C6B C5B 177.1(5) . . . . ?
N2B C8B C9B C10B 177.0(4) . . . . ?
N2B C8B C13B C12B -178.6(4) . . . . ?
N3B C17B C18B C19B -180.0(4) . . . . ?
N4B C21B C22B C23B -176.6(4) . . . . ?
N4B C21B C26B C25B 176.9(5) . . . . ?
N5B C4B C5B C6B -177.4(5) . . . . ?
N6B C24B C25B C26B -175.6(5) . . . . ?
C1B N1B C7B O1B 5.5(7) . . . . ?
C1B N1B C7B N2B -177.5(4) . . . . ?
C1B C2B C3B C4B -0.6(8) . . . . ?
C2B C1B C6B C5B 1.3(8) . . . . ?
C2B C3B C4B N5B 178.4(5) . . . . ?
C2B C3B C4B C5B 0.5(8) . . . . ?
C3B C4B C5B C6B 0.5(8) . . . . ?
C4B C5B C6B C1B -1.4(9) . . . . ?
C6B C1B C2B C3B -0.4(7) . . . . ?
C7B N1B C1B C2B -164.4(4) . . . . ?
C7B N1B C1B C6B 19.9(7) . . . . ?
C7B N2B C8B C9B -178.5(4) . . . . ?
C7B N2B C8B C13B 1.0(7) . . . . ?
C8B N2B C7B O1B -8.2(7) . . . . ?
C8B N2B C7B N1B 174.9(4) . . . . ?
C8B C9B C10B C11B 3.9(7) . . . . ?
C9B C8B C13B C12B 0.8(6) . . . . ?
C9B C10B C11B C12B -3.6(7) . . . . ?
C9B C10B C11B C14B 178.0(4) . . . . ?
C10B C11B C12B C13B 1.9(6) . . . . ?
C10B C11B C14B C15B 152.6(4) . . . . ?
C10B C11B C14B C19B -25.7(6) . . . . ?
C11B C12B C13B C8B -0.6(6) . . . . ?
C11B C14B C15B C16B -178.8(4) . . . . ?
C11B C14B C19B C18B 177.6(4) . . . . ?
C12B C11B C14B C15B -25.8(6) . . . . ?
C12B C11B C14B C19B 156.0(4) . . . . ?
C13B C8B C9B C10B -2.4(7) . . . . ?
C14B C11B C12B C13B -179.7(4) . . . . ?
C14B C15B C16B C17B 2.3(6) . . . . ?
C15B C14B C19B C18B -0.8(7) . . . . ?
C15B C16B C17B N3B 179.0(4) . . . . ?
C15B C16B C17B C18B -2.9(6) . . . . ?
C16B C17B C18B C19B 1.8(6) . . . . ?
C17B N3B C20B O2B -7.5(7) . . . . ?
C17B N3B C20B N4B 174.6(4) . . . . ?
C17B C18B C19B C14B 0.1(7) . . . . ?
C19B C14B C15B C16B -0.4(6) . . . . ?
C20B N3B C17B C16B -4.2(6) . . . . ?
C20B N3B C17B C18B 177.7(4) . . . . ?
C20B N4B C21B C22B 174.4(4) . . . . ?
C20B N4B C21B C26B -5.3(7) . . . . ?
C21B N4B C20B O2B 9.2(7) . . . . ?
C21B N4B C20B N3B -172.9(4) . . . . ?
C21B C22B C23B C24B -0.5(6) . . . . ?
C22B C21B C26B C25B -2.8(7) . . . . ?
C22B C23B C24B N6B 175.9(4) . . . . ?
C22B C23B C24B C25B -2.4(7) . . . . ?
C23B C24B C25B C26B 2.7(8) . . . . ?
C24B C25B C26B C21B 0.0(8) . . . . ?
C26B C21B C22B C23B 3.1(6) . . . . ?
N7A C27A C28A C29A 176.3(5) . . . . ?
N7A C31A C32A C33A -179.3(4) . . . . ?
N7A C35A C36A C37A -179.2(5) . . . . ?
N7A C39A C40A C41A -177.1(4) . . . . ?
C27A N7A C31A C32A -68.0(5) . . . . ?
C27A N7A C35A C36A 69.1(6) . . . . ?
C27A N7A C39A C40A 174.7(4) . . . . ?
C27A C28A C29A C30A 179.1(6) . . . . ?
C31A N7A C27A C28A 163.2(4) . . . . ?
C31A N7A C35A C36A -176.5(5) . . . . ?
C31A N7A C39A C40A 56.6(5) . . . . ?
C31A C32A C33A C34A -179.7(6) . . . . ?
C35A N7A C27A C28A -83.8(5) . . . . ?
C35A N7A C31A C32A 173.8(4) . . . . ?
C35A N7A C39A C40A -60.0(5) . . . . ?
C35A C36A C37A C38A -64.7(9) . . . . ?
C39A N7A C27A C28A 41.7(6) . . . . ?
C39A N7A C31A C32A 52.5(5) . . . . ?
C39A N7A C35A C36A -55.4(6) . . . . ?
C39A C40A C41A C42A 68.7(6) . . . . ?
N7B C27B C28B C29B 176.6(5) . . . . ?
N7B C31B C32B C33B -179.3(5) . . . . ?
N7B C35B C36B C37B -173.3(5) . . . . ?
N7B C39B C40B C41B -168.3(7) . . . . ?
C27B N7B C31B C32B -59.4(6) . . . . ?
C27B N7B C35B C36B 63.8(6) . . . . ?
C27B N7B C39B C40B 179.7(5) . . . . ?
C27B C28B C29B C30B -170.2(6) . . . . ?
C31B N7B C27B C28B -58.5(6) . . . . ?
C31B N7B C35B C36B -174.3(5) . . . . ?
C31B N7B C39B C40B 58.9(6) . . . . ?
C31B C32B C33B C34B -176.7(6) . . . . ?
C35B N7B C27B C28B 61.0(5) . . . . ?
C35B N7B C31B C32B 178.8(5) . . . . ?
C35B N7B C39B C40B -59.5(6) . . . . ?
C35B C36B C37B C38B -166.5(6) . . . . ?
C39B N7B C27B C28B -178.5(4) . . . . ?
C39B N7B C31B C32B 58.3(6) . . . . ?
C39B N7B C35B C36B -54.1(6) . . . . ?
C39B C40B C41B C42B -49.5(17) . . . . ?
